data_1567856
loop_
_publ_author_name
'Tilly, David P.'
'\<Zabka, Matej'
'Vitorica-Yrzebal, Inigo'
'Sparkes, Hazel Anne'
'Pridmore, Natalie E.'
'Clayden, Jonathan'

_publ_section_title
;
 Supramolecular interactions between ethylene-bridged oligoureas:
 nanorings and chains formed by cooperative positive allostery
;
_journal_name_full 'Chemical Science'
_journal_paper_doi 10.1039/D2SC04716K
_journal_year 2022
_chemical_formula_moiety 'C40 H38 F12 N8 O6'
_chemical_formula_sum 'C40 H38 F12 N8 O6'
_chemical_formula_weight 954.78
_chemical_melting_point 510.0(10)
_chemical_name_systematic
1,1'-((ethane-1,2-diylbis(((4-methoxyphenyl)carbamoyl)azanediyl))bis(ethane-2,1-diyl))bis(3-(3,5-bis(trifluoromethyl)phenyl)urea)
_space_group_crystal_system orthorhombic
_space_group_IT_number 60
_space_group_name_Hall '-P 2n 2ab'
_space_group_name_H-M_alt 'P b c n'
_atom_sites_solution_hydrogens mixed
_atom_sites_solution_primary dual
_audit_creation_date 2021-09-01
_audit_creation_method
;
Olex2 1.5
(compiled 2021.08.20 svn.r13c46975 for OlexSys, GUI svn.r6392)
;
_audit_update_record
;
2022-08-08 deposited with the CCDC.	2022-10-25 downloaded from the CCDC.
;
_cell_angle_alpha 90
_cell_angle_beta 90
_cell_angle_gamma 90
_cell_formula_units_Z 4
_cell_length_a 13.8062(4)
_cell_length_b 16.5341(5)
_cell_length_c 18.0269(6)
_cell_measurement_reflns_used 2146
_cell_measurement_temperature 100(2)
_cell_measurement_theta_max 20.11
_cell_measurement_theta_min 2.46
_cell_volume 4115.1(2)
_computing_cell_refinement 'SAINT V8.38A (Bruker, 2016)'
_computing_data_collection 'Bruker Apex suite'
_computing_data_reduction 'SAINT V8.38A (Bruker, 2016)'
_computing_molecular_graphics 'Olex2 1.5 (Dolomanov et al., 2009)'
_computing_publication_material 'Olex2 1.5 (Dolomanov et al., 2009)'
_computing_structure_refinement 'ShelXL (Sheldrick, 2015)'
_computing_structure_solution 'ShelXT (Sheldrick, 2015)'
_diffrn_ambient_temperature 100(2)
_diffrn_detector 'Bruker area detector'
_diffrn_detector_type 'CCD area detector'
_diffrn_measured_fraction_theta_full 1.000
_diffrn_measured_fraction_theta_max 1.000
_diffrn_measurement_device 'Bruker Apex II kappa CCD area detector'
_diffrn_measurement_device_type 'Bruker APEX-II CCD'
_diffrn_measurement_method '\f and \w scans'
_diffrn_radiation_monochromator graphite
_diffrn_radiation_type MoK\a
_diffrn_radiation_wavelength 0.71073
_diffrn_reflns_av_R_equivalents 0.1042
_diffrn_reflns_av_unetI/netI 0.0572
_diffrn_reflns_Laue_measured_fraction_full 1.000
_diffrn_reflns_Laue_measured_fraction_max 1.000
_diffrn_reflns_limit_h_max 16
_diffrn_reflns_limit_h_min -16
_diffrn_reflns_limit_k_max 18
_diffrn_reflns_limit_k_min -19
_diffrn_reflns_limit_l_max 21
_diffrn_reflns_limit_l_min -21
_diffrn_reflns_number 29113
_diffrn_reflns_point_group_measured_fraction_full 1.000
_diffrn_reflns_point_group_measured_fraction_max 1.000
_diffrn_reflns_theta_full 25.242
_diffrn_reflns_theta_max 25.349
_diffrn_reflns_theta_min 1.922
_diffrn_source 'fine-focus sealed tube'
_diffrn_standards_number 0
_exptl_absorpt_coefficient_mu 0.141
_exptl_absorpt_correction_T_max 0.7456
_exptl_absorpt_correction_T_min 0.6470
_exptl_absorpt_correction_type multi-scan
_exptl_absorpt_process_details
'SADABS-2016/2 (Bruker,2016/2) was used for absorption correction. wR2(int) was 0.0692 before and 0.0556 after correction. The Ratio of minimum to maximum transmission is 0.8678. The \l/2 correction factor is Not present.'
_exptl_crystal_colour colourless
_exptl_crystal_colour_primary colourless
_exptl_crystal_density_diffrn 1.541
_exptl_crystal_description block
_exptl_crystal_F_000 1960
_exptl_crystal_recrystallization_method 'Re-crystallisation from solvent: acetonitrile'
_exptl_crystal_size_max 0.523
_exptl_crystal_size_mid 0.458
_exptl_crystal_size_min 0.19
_refine_diff_density_max 0.294
_refine_diff_density_min -0.369
_refine_diff_density_rms 0.050
_refine_ls_extinction_method none
_refine_ls_goodness_of_fit_ref 1.013
_refine_ls_hydrogen_treatment mixed
_refine_ls_matrix_type full
_refine_ls_number_parameters 311
_refine_ls_number_reflns 3769
_refine_ls_number_restraints 6
_refine_ls_restrained_S_all 1.049
_refine_ls_R_factor_all 0.1106
_refine_ls_R_factor_gt 0.0518
_refine_ls_shift/su_max 0.000
_refine_ls_shift/su_mean 0.000
_refine_ls_structure_factor_coef Fsqd
_refine_ls_weighting_details 'w=1/[\s^2^(Fo^2^)+(0.0527P)^2^+3.0087P] where P=(Fo^2^+2Fc^2^)/3'
_refine_ls_weighting_scheme calc
_refine_ls_wR_factor_gt 0.1127
_refine_ls_wR_factor_ref 0.1396
_reflns_Friedel_coverage 0.000
_reflns_number_gt 2160
_reflns_number_total 3769
_reflns_threshold_expression 'I > 2\s(I)'
_cod_data_source_file d2sc04716k2.cif
_cod_data_source_block testo1
_cod_depositor_comments
;
The following automatic conversions were performed:

data item '_chemical_melting_point' value '509-511' was changed to
'510.0(10)' -- the average value was taken and precision was
estimated.

Automatic conversion script
Id: cif_fix_values 7556 2019-12-06 15:28:31Z antanas 
;
_cod_database_code 1567856
_shelx_shelxl_version_number 2017/1
_shelx_space_group_comment
;
The symmetry employed for this shelxl refinement is uniquely defined
by the following loop, which should always be used as a source of
symmetry information in preference to the above space-group names.
They are only intended as comments.
;
_shelx_estimated_absorpt_t_max 0.974
_shelx_estimated_absorpt_t_min 0.930
_olex2_refinement_description
;
1. Uiso/Uaniso restraints and constraints
Uanis(F2) \\sim Ueq: with sigma of 0.003 and sigma for terminal atoms of 0.006
2.a Secondary CH2 refined with riding coordinates:
 C10(H10A,H10B), C11(H11A,H11B), C20(H20A,H20B)
2.b Aromatic/amide H refined with riding coordinates:
 C1(H1A), C3(H3), C5(H5), C14(H14), C15(H15), C17(H17), C18(H18)
2.c Idealised Me refined as rotating group:
 C19(H19A,H19B,H19C)
;
_olex2_submission_special_instructions 'No special instructions were received'

loop_
_space_group_symop_operation_xyz
'x, y, z'
'-x+1/2, -y+1/2, z+1/2'
'-x, y, -z+1/2'
'x+1/2, -y+1/2, -z'
'-x, -y, -z'
'x-1/2, y-1/2, -z-1/2'
'x, -y, z-1/2'
'-x-1/2, y-1/2, z'

loop_
_atom_site_label
_atom_site_type_symbol
_atom_site_fract_x
_atom_site_fract_y
_atom_site_fract_z
_atom_site_U_iso_or_equiv
_atom_site_adp_type
_atom_site_occupancy
_atom_site_site_symmetry_order
_atom_site_calc_flag
_atom_site_refinement_flags_posn
_atom_site_refinement_flags_adp
_atom_site_refinement_flags_occupancy
_atom_site_disorder_assembly
_atom_site_disorder_group
F1 F 0.70301(17) 0.38475(12) 0.52305(14) 0.0699(7) Uani 1 1 d . . . . .
F2 F 0.7528(2) 0.38207(18) 0.41210(18) 0.1145(11) Uani 1 1 d . U . . .
F3 F 0.62078(19) 0.32660(12) 0.44065(16) 0.0888(9) Uani 1 1 d . . . . .
F4 F 0.74176(14) 0.69382(12) 0.48968(14) 0.0647(7) Uani 1 1 d . . . . .
F5 F 0.61493(16) 0.69289(12) 0.55750(13) 0.0604(6) Uani 1 1 d . . . . .
F6 F 0.61294(16) 0.75386(11) 0.45324(13) 0.0624(7) Uani 1 1 d . . . . .
O1 O 0.38956(15) 0.67038(12) 0.30439(13) 0.0415(6) Uani 1 1 d . . . . .
O2 O 0.14848(15) 0.89093(12) 0.26516(13) 0.0392(6) Uani 1 1 d . . . . .
O3 O 0.53800(18) 1.04538(14) 0.40464(15) 0.0580(7) Uani 1 1 d . . . . .
N1 N 0.4231(2) 0.53611(17) 0.32174(18) 0.0416(8) Uani 1 1 d . . . . .
N2 N 0.3005(2) 0.57629(17) 0.24447(18) 0.0405(8) Uani 1 1 d . . . . .
N3 N 0.13548(17) 0.75424(14) 0.25826(15) 0.0340(7) Uani 1 1 d . . . . .
N4 N 0.27475(19) 0.81313(16) 0.30509(16) 0.0365(7) Uani 1 1 d . . . . .
C1 C 0.5460(2) 0.46962(18) 0.39026(19) 0.0377(8) Uani 1 1 d . . . . .
H1A H 0.522150 0.419997 0.371010 0.045 Uiso 1 1 calc R . . . .
C2 C 0.6255(2) 0.46915(19) 0.4366(2) 0.0392(8) Uani 1 1 d . . . . .
C3 C 0.6603(2) 0.54039(19) 0.4666(2) 0.0392(8) Uani 1 1 d . . . . .
H3 H 0.715984 0.540410 0.497557 0.047 Uiso 1 1 calc R . . . .
C4 C 0.6123(2) 0.61159(18) 0.45042(19) 0.0353(8) Uani 1 1 d . . . . .
C5 C 0.5332(2) 0.61314(18) 0.40323(19) 0.0368(8) Uani 1 1 d . . . . .
H5 H 0.501561 0.662835 0.392687 0.044 Uiso 1 1 calc R . . . .
C6 C 0.5004(2) 0.54164(17) 0.37131(19) 0.0355(8) Uani 1 1 d . . . . .
C7 C 0.6752(3) 0.3912(2) 0.4528(2) 0.0501(10) Uani 1 1 d . . . . .
C8 C 0.6453(3) 0.6877(2) 0.4870(2) 0.0447(9) Uani 1 1 d . . . . .
C9 C 0.3725(2) 0.59865(19) 0.2910(2) 0.0379(8) Uani 1 1 d . . . . .
C10 C 0.2370(2) 0.63789(19) 0.21509(19) 0.0395(8) Uani 1 1 d . . . . .
H10A H 0.196635 0.614337 0.175178 0.047 Uiso 1 1 calc R . . . .
H10B H 0.276416 0.681849 0.193189 0.047 Uiso 1 1 calc R . . . .
C11 C 0.1710(2) 0.67312(17) 0.27551(19) 0.0355(8) Uani 1 1 d . . . . .
H11A H 0.114893 0.636629 0.282519 0.043 Uiso 1 1 calc R . . . .
H11B H 0.207234 0.675017 0.322866 0.043 Uiso 1 1 calc R . . . .
C12 C 0.1848(2) 0.82296(18) 0.27605(18) 0.0343(8) Uani 1 1 d . . . . .
C13 C 0.3371(2) 0.87498(17) 0.33084(18) 0.0342(8) Uani 1 1 d . . . . .
C14 C 0.4357(2) 0.8617(2) 0.32748(19) 0.0419(9) Uani 1 1 d . . . . .
H14 H 0.459140 0.812014 0.308065 0.050 Uiso 1 1 calc R . . . .
C15 C 0.5008(3) 0.9191(2) 0.3517(2) 0.0492(10) Uani 1 1 d . . . . .
H15 H 0.568390 0.909190 0.347609 0.059 Uiso 1 1 calc R . . . .
C16 C 0.4681(3) 0.9911(2) 0.3820(2) 0.0428(9) Uani 1 1 d . . . . .
C17 C 0.3706(2) 1.0030(2) 0.38985(19) 0.0412(9) Uani 1 1 d . . . . .
H17 H 0.347347 1.050912 0.412898 0.049 Uiso 1 1 calc R . . . .
C18 C 0.3051(3) 0.94535(19) 0.36427(19) 0.0423(9) Uani 1 1 d . . . . .
H18 H 0.237529 0.954457 0.369853 0.051 Uiso 1 1 calc R . . . .
C19 C 0.5074(3) 1.1117(2) 0.4477(2) 0.0561(11) Uani 1 1 d . . . . .
H19A H 0.466404 1.147199 0.417465 0.084 Uiso 1 1 calc GR . . . .
H19B H 0.564085 1.141968 0.465019 0.084 Uiso 1 1 calc GR . . . .
H19C H 0.470374 1.092210 0.490458 0.084 Uiso 1 1 calc GR . . . .
C20 C 0.0410(2) 0.75993(18) 0.22246(18) 0.0347(8) Uani 1 1 d . . . . .
H20A H 0.032874 0.713694 0.188125 0.042 Uiso 1 1 calc R . . . .
H20B H 0.038208 0.810254 0.192773 0.042 Uiso 1 1 calc R . . . .
H4 H 0.301(2) 0.769(2) 0.3012(18) 0.044(10) Uiso 1 1 d . . . . .
H2 H 0.288(2) 0.5305(18) 0.2421(18) 0.033(10) Uiso 1 1 d . . . . .
H1 H 0.407(3) 0.486(2) 0.306(2) 0.057(12) Uiso 1 1 d . . . . .

loop_
_atom_site_aniso_label
_atom_site_aniso_U_11
_atom_site_aniso_U_22
_atom_site_aniso_U_33
_atom_site_aniso_U_23
_atom_site_aniso_U_13
_atom_site_aniso_U_12
F1 0.0886(18) 0.0396(12) 0.0816(18) 0.0020(11) -0.0371(14) 0.0085(11)
F2 0.102(2) 0.101(2) 0.141(2) 0.0407(18) 0.047(2) 0.0728(17)
F3 0.108(2) 0.0271(12) 0.131(2) -0.0094(13) -0.0677(18) 0.0127(12)
F4 0.0426(13) 0.0450(13) 0.107(2) -0.0095(12) -0.0083(13) -0.0133(10)
F5 0.0727(15) 0.0476(13) 0.0610(15) -0.0131(11) -0.0009(13) -0.0098(11)
F6 0.0780(15) 0.0259(11) 0.0833(18) 0.0013(10) -0.0270(13) -0.0072(10)
O1 0.0350(12) 0.0231(12) 0.0665(17) -0.0041(11) -0.0050(12) 0.0014(10)
O2 0.0452(14) 0.0239(12) 0.0486(15) -0.0016(10) -0.0023(11) 0.0093(10)
O3 0.0524(16) 0.0461(15) 0.076(2) -0.0224(14) 0.0072(14) -0.0146(12)
N1 0.0361(16) 0.0215(15) 0.067(2) -0.0073(14) -0.0114(16) 0.0051(13)
N2 0.0376(16) 0.0225(16) 0.061(2) -0.0084(14) -0.0044(15) 0.0043(14)
N3 0.0324(15) 0.0247(13) 0.0448(18) 0.0012(12) -0.0042(13) 0.0022(12)
N4 0.0328(16) 0.0214(15) 0.055(2) -0.0036(13) -0.0030(14) 0.0034(12)
C1 0.0353(19) 0.0221(17) 0.056(2) -0.0033(15) 0.0054(18) 0.0041(14)
C2 0.0344(19) 0.0322(19) 0.051(2) -0.0007(16) 0.0006(17) 0.0056(15)
C3 0.0341(19) 0.0337(19) 0.050(2) 0.0009(16) -0.0033(16) 0.0006(15)
C4 0.0302(18) 0.0274(17) 0.048(2) 0.0005(15) 0.0025(16) -0.0050(14)
C5 0.0307(18) 0.0257(17) 0.054(2) -0.0006(15) 0.0014(17) 0.0001(14)
C6 0.0297(17) 0.0222(16) 0.055(2) -0.0019(15) 0.0053(17) -0.0006(14)
C7 0.047(2) 0.037(2) 0.067(3) -0.0030(19) -0.006(2) 0.0108(18)
C8 0.043(2) 0.036(2) 0.055(3) 0.0015(18) -0.0034(19) -0.0029(16)
C9 0.0323(19) 0.0280(19) 0.053(2) -0.0060(16) 0.0016(17) 0.0025(15)
C10 0.0353(19) 0.0332(18) 0.050(2) -0.0016(16) -0.0015(17) 0.0040(15)
C11 0.0377(18) 0.0231(16) 0.046(2) 0.0029(15) -0.0017(16) 0.0033(14)
C12 0.0367(19) 0.0304(18) 0.036(2) -0.0001(15) 0.0038(16) 0.0034(15)
C13 0.038(2) 0.0251(17) 0.039(2) 0.0018(14) 0.0039(16) 0.0032(14)
C14 0.041(2) 0.0360(19) 0.048(2) -0.0092(17) 0.0058(18) -0.0016(16)
C15 0.042(2) 0.047(2) 0.059(3) -0.0100(18) 0.0056(19) -0.0041(17)
C16 0.046(2) 0.039(2) 0.043(2) -0.0038(17) 0.0028(18) -0.0050(17)
C17 0.053(2) 0.0277(18) 0.043(2) -0.0031(16) -0.0023(18) 0.0035(16)
C18 0.043(2) 0.0337(19) 0.051(2) -0.0012(16) 0.0006(18) 0.0042(16)
C19 0.072(3) 0.038(2) 0.058(3) -0.0070(19) -0.002(2) -0.0114(19)
C20 0.0353(18) 0.0279(17) 0.041(2) 0.0010(14) -0.0020(15) 0.0028(14)

loop_
_atom_type_symbol
_atom_type_description
_atom_type_scat_dispersion_real
_atom_type_scat_dispersion_imag
_atom_type_scat_source
C C 0.0033 0.0016 'International Tables Vol C Tables 4.2.6.8 and 6.1.1.4'
H H 0.0000 0.0000 'International Tables Vol C Tables 4.2.6.8 and 6.1.1.4'
F F 0.0171 0.0103 'International Tables Vol C Tables 4.2.6.8 and 6.1.1.4'
N N 0.0061 0.0033 'International Tables Vol C Tables 4.2.6.8 and 6.1.1.4'
O O 0.0106 0.0060 'International Tables Vol C Tables 4.2.6.8 and 6.1.1.4'

loop_
_geom_angle_atom_site_label_1
_geom_angle_atom_site_label_2
_geom_angle_atom_site_label_3
_geom_angle
_geom_angle_site_symmetry_1
_geom_angle_site_symmetry_3
_geom_angle_publ_flag
C16 O3 C19 117.3(3) . . ?
C6 N1 H1 117(2) . . ?
C9 N1 C6 127.0(3) . . ?
C9 N1 H1 116(2) . . ?
C9 N2 C10 118.7(3) . . ?
C9 N2 H2 117(2) . . ?
C10 N2 H2 122(2) . . ?
C12 N3 C11 123.2(3) . . ?
C12 N3 C20 119.8(2) . . ?
C20 N3 C11 117.0(2) . . ?
C12 N4 C13 126.6(3) . . ?
C12 N4 H4 119(2) . . ?
C13 N4 H4 114(2) . . ?
C2 C1 H1A 119.5 . . ?
C2 C1 C6 121.0(3) . . ?
C6 C1 H1A 119.5 . . ?
C1 C2 C3 120.6(3) . . ?
C1 C2 C7 119.3(3) . . ?
C3 C2 C7 120.1(3) . . ?
C2 C3 H3 120.8 . . ?
C4 C3 C2 118.4(3) . . ?
C4 C3 H3 120.8 . . ?
C3 C4 C5 121.6(3) . . ?
C3 C4 C8 118.6(3) . . ?
C5 C4 C8 119.8(3) . . ?
C4 C5 H5 120.1 . . ?
C4 C5 C6 119.7(3) . . ?
C6 C5 H5 120.1 . . ?
C1 C6 N1 116.6(3) . . ?
C1 C6 C5 118.6(3) . . ?
C5 C6 N1 124.8(3) . . ?
F1 C7 C2 112.9(3) . . ?
F2 C7 F1 106.8(3) . . ?
F2 C7 F3 106.3(3) . . ?
F2 C7 C2 111.5(3) . . ?
F3 C7 F1 104.9(3) . . ?
F3 C7 C2 113.9(3) . . ?
F4 C8 F5 105.8(3) . . ?
F4 C8 C4 112.6(3) . . ?
F5 C8 C4 112.2(3) . . ?
F6 C8 F4 106.8(3) . . ?
F6 C8 F5 106.0(3) . . ?
F6 C8 C4 112.9(3) . . ?
O1 C9 N1 123.5(3) . . ?
O1 C9 N2 121.6(3) . . ?
N2 C9 N1 114.9(3) . . ?
N2 C10 H10A 109.3 . . ?
N2 C10 H10B 109.3 . . ?
N2 C10 C11 111.6(3) . . ?
H10A C10 H10B 108.0 . . ?
C11 C10 H10A 109.3 . . ?
C11 C10 H10B 109.3 . . ?
N3 C11 C10 113.4(3) . . ?
N3 C11 H11A 108.9 . . ?
N3 C11 H11B 108.9 . . ?
C10 C11 H11A 108.9 . . ?
C10 C11 H11B 108.9 . . ?
H11A C11 H11B 107.7 . . ?
O2 C12 N3 120.9(3) . . ?
O2 C12 N4 122.5(3) . . ?
N4 C12 N3 116.6(3) . . ?
C14 C13 N4 118.1(3) . . ?
C14 C13 C18 117.9(3) . . ?
C18 C13 N4 123.8(3) . . ?
C13 C14 H14 119.3 . . ?
C15 C14 C13 121.4(3) . . ?
C15 C14 H14 119.3 . . ?
C14 C15 H15 119.9 . . ?
C14 C15 C16 120.2(3) . . ?
C16 C15 H15 119.9 . . ?
O3 C16 C15 116.5(3) . . ?
C17 C16 O3 124.4(3) . . ?
C17 C16 C15 119.0(3) . . ?
C16 C17 H17 119.8 . . ?
C16 C17 C18 120.4(3) . . ?
C18 C17 H17 119.8 . . ?
C13 C18 C17 120.8(3) . . ?
C13 C18 H18 119.6 . . ?
C17 C18 H18 119.6 . . ?
O3 C19 H19A 109.5 . . ?
O3 C19 H19B 109.5 . . ?
O3 C19 H19C 109.5 . . ?
H19A C19 H19B 109.5 . . ?
H19A C19 H19C 109.5 . . ?
H19B C19 H19C 109.5 . . ?
N3 C20 C20 112.4(3) . 3 ?
N3 C20 H20A 109.1 . . ?
N3 C20 H20B 109.1 . . ?
C20 C20 H20A 109.1 3 . ?
C20 C20 H20B 109.1 3 . ?
H20A C20 H20B 107.9 . . ?

loop_
_geom_bond_atom_site_label_1
_geom_bond_atom_site_label_2
_geom_bond_distance
_geom_bond_site_symmetry_2
_geom_bond_publ_flag
F1 C7 1.328(4) . ?
F2 C7 1.308(4) . ?
F3 C7 1.323(4) . ?
F4 C8 1.337(4) . ?
F5 C8 1.341(4) . ?
F6 C8 1.330(4) . ?
O1 C9 1.233(3) . ?
O2 C12 1.246(3) . ?
O3 C16 1.380(4) . ?
O3 C19 1.408(4) . ?
N1 C6 1.395(4) . ?
N1 C9 1.365(4) . ?
N1 H1 0.90(4) . ?
N2 C9 1.353(4) . ?
N2 C10 1.444(4) . ?
N2 H2 0.78(3) . ?
N3 C11 1.462(4) . ?
N3 C12 1.363(4) . ?
N3 C20 1.459(4) . ?
N4 C12 1.358(4) . ?
N4 C13 1.415(4) . ?
N4 H4 0.83(3) . ?
C1 H1A 0.9500 . ?
C1 C2 1.379(5) . ?
C1 C6 1.390(4) . ?
C2 C3 1.382(4) . ?
C2 C7 1.490(5) . ?
C3 H3 0.9500 . ?
C3 C4 1.382(4) . ?
C4 C5 1.384(4) . ?
C4 C8 1.492(4) . ?
C5 H5 0.9500 . ?
C5 C6 1.391(4) . ?
C10 H10A 0.9900 . ?
C10 H10B 0.9900 . ?
C10 C11 1.535(4) . ?
C11 H11A 0.9900 . ?
C11 H11B 0.9900 . ?
C13 C14 1.380(4) . ?
C13 C18 1.383(4) . ?
C14 H14 0.9500 . ?
C14 C15 1.377(4) . ?
C15 H15 0.9500 . ?
C15 C16 1.387(5) . ?
C16 C17 1.368(4) . ?
C17 H17 0.9500 . ?
C17 C18 1.392(5) . ?
C18 H18 0.9500 . ?
C19 H19A 0.9800 . ?
C19 H19B 0.9800 . ?
C19 H19C 0.9800 . ?
C20 C20 1.505(6) 3 ?
C20 H20A 0.9900 . ?
C20 H20B 0.9900 . ?
